data_2222269
loop_
_publ_author_name
'Babu, C. Suneel Manohar'
'Kavitha, Helen P.'
'Vennila, Jasmine P.'
'Chakkaravarthi, G.'
'Manivannan, V.'

_publ_section_title
;4-Bromo-3-{<i>N</i>-[2-(3,4-dimethoxyphenyl)ethyl]-<i>N</i>-methylsulfamoyl}-5-methylbenzoic
 acid monohydrate
;
_journal_coeditor_code CI2818
_journal_issue 7
_journal_name_full 'Acta Crystallographica Section E'
_journal_page_first o1568
_journal_paper_doi 10.1107/S1600536809022041
_journal_volume 65
_journal_year 2009
_chemical_formula_iupac 'C19 H22 Br N O6 S, H2 O'
_chemical_formula_moiety 'C19 H22 Br N O6 S, H2 O'
_chemical_formula_sum 'C19 H24 Br N O7 S'
_chemical_formula_weight 490.36
_chemical_name_systematic
;
4-Bromo-3-{<i>N</i>-[2-(3,4-dimethoxyphenyl)ethyl]-<i>N</i>-methylsulfamoyl}-
5-methylbenzoic acid monohydrate
;
_space_group_IT_number 19
_symmetry_cell_setting orthorhombic
_symmetry_space_group_name_Hall 'P 2ac 2ab'
_symmetry_space_group_name_H-M 'P 21 21 21'
_atom_sites_solution_hydrogens geom
_atom_sites_solution_primary direct
_atom_sites_solution_secondary difmap
_audit_creation_method SHELXL-97
_cell_angle_alpha 90.00
_cell_angle_beta 90.00
_cell_angle_gamma 90.00
_cell_formula_units_Z 4
_cell_length_a 7.7938(2)
_cell_length_b 7.8280(2)
_cell_length_c 34.6549(8)
_cell_measurement_reflns_used 12583
_cell_measurement_temperature 295(2)
_cell_measurement_theta_max 27.16
_cell_measurement_theta_min 1.18
_cell_volume 2114.29(9)
_computing_cell_refinement 'SAINT (Bruker, 2004)'
_computing_data_collection 'APEX2 (Bruker, 2004)'
_computing_data_reduction 'SAINT (Bruker, 2004)'
_computing_molecular_graphics 'PLATON (Spek, 2009)'
_computing_publication_material 'SHELXL97 (Sheldrick, 2008)'
_computing_structure_refinement 'SHELXL97 (Sheldrick, 2008)'
_computing_structure_solution 'SHELXS97 (Sheldrick, 2008)'
_diffrn_ambient_temperature 295(2)
_diffrn_measured_fraction_theta_full 0.997
_diffrn_measured_fraction_theta_max 0.997
_diffrn_measurement_device_type 'Bruker Kappa APEXII area-detector'
_diffrn_measurement_method '\w and \f'
_diffrn_radiation_monochromator graphite
_diffrn_radiation_source 'fine-focus sealed tube'
_diffrn_radiation_type MoK\a
_diffrn_radiation_wavelength 0.71073
_diffrn_reflns_av_R_equivalents 0.0275
_diffrn_reflns_av_sigmaI/netI 0.0588
_diffrn_reflns_limit_h_max 6
_diffrn_reflns_limit_h_min -10
_diffrn_reflns_limit_k_max 10
_diffrn_reflns_limit_k_min -9
_diffrn_reflns_limit_l_max 44
_diffrn_reflns_limit_l_min -44
_diffrn_reflns_number 12583
_diffrn_reflns_theta_full 27.16
_diffrn_reflns_theta_max 27.16
_diffrn_reflns_theta_min 1.18
_diffrn_standards_number 0
_exptl_absorpt_coefficient_mu 2.083
_exptl_absorpt_correction_T_max 0.8187
_exptl_absorpt_correction_T_min 0.7452
_exptl_absorpt_correction_type multi-scan
_exptl_absorpt_process_details '(SADABS; Sheldrick, 1996)'
_exptl_crystal_colour colourless
_exptl_crystal_density_diffrn 1.540
_exptl_crystal_density_method 'not measured'
_exptl_crystal_description Block
_exptl_crystal_F_000 1008
_exptl_crystal_size_max 0.15
_exptl_crystal_size_mid 0.12
_exptl_crystal_size_min 0.10
_refine_diff_density_max 0.362
_refine_diff_density_min -0.295
_refine_ls_abs_structure_details 'Flack (1983), 1915 Friedel pairs'
_refine_ls_abs_structure_Flack -0.004(10)
_refine_ls_extinction_method none
_refine_ls_goodness_of_fit_ref 1.046
_refine_ls_hydrogen_treatment mixed
_refine_ls_matrix_type full
_refine_ls_number_parameters 275
_refine_ls_number_reflns 4619
_refine_ls_number_restraints 3
_refine_ls_restrained_S_all 1.046
_refine_ls_R_factor_all 0.0646
_refine_ls_R_factor_gt 0.0403
_refine_ls_shift/su_max 0.001
_refine_ls_shift/su_mean 0.000
_refine_ls_structure_factor_coef Fsqd
_refine_ls_weighting_details 'calc w=1/[\s^2^(Fo^2^)+(0.0512P)^2^] where P=(Fo^2^+2Fc^2^)/3'
_refine_ls_weighting_scheme calc
_refine_ls_wR_factor_gt 0.0991
_refine_ls_wR_factor_ref 0.1072
_reflns_number_gt 3427
_reflns_number_total 4619
_reflns_threshold_expression I>2\s(I)
_cod_data_source_file ci2818.cif
_cod_data_source_block I
_cod_depositor_comments
;
The following automatic conversions were performed:
'_symmetry_cell_setting' value 'Orthorhombic' changed to 'orthorhombic'
according to '/home/saulius/struct/CIF-dictionaries/cif_core.dic'
dictionary named 'cif_core.dic' version 2.4.1 from
2010-06-29.

'_geom_hbond_publ_flag' value 'Y' changed to 'y' according to
'/home/saulius/struct/CIF-dictionaries/cif_core.dic' dictionary named
'cif_core.dic' version 2.4.1 from 2010-06-29 (4 times).

Automatic conversion script
Id: cif_fix_enum 1527 2010-12-29 10:47:43Z saulius 

The following automatic conversions were performed:

'_symmetry_cell_setting' value 'Orthorhombic' changed to
'orthorhombic' according to
/home/saulius/struct/CIF-dictionaries/cif_core.dic dictionary named
'cif_core.dic' version 2.4.1 from
2010-06-29.

'_geom_hbond_publ_flag' value 'Y' changed to 'y'
according to /home/saulius/struct/CIF-dictionaries/cif_core.dic
dictionary named 'cif_core.dic' version 2.4.1 from 2010-06-29 (4
times).

Automatic conversion script
Id: cif_fix_values 1715 2011-07-08 13:25:40Z adriana 
;
_cod_database_code 2222269
_cod_database_fobs_code 2222269

loop_
_symmetry_equiv_pos_as_xyz
'x, y, z'
'-x+1/2, -y, z+1/2'
'x+1/2, -y+1/2, -z'
'-x, y+1/2, -z+1/2'

loop_
_atom_site_type_symbol
_atom_site_label
_atom_site_fract_x
_atom_site_fract_y
_atom_site_fract_z
_atom_site_U_iso_or_equiv
_atom_site_adp_type
_atom_site_calc_flag
_atom_site_refinement_flags
_atom_site_occupancy
_atom_site_disorder_assembly
_atom_site_disorder_group
C C1 0.4622(4) -0.0786(5) 0.33480(10) 0.0437(9) Uani d . 1 . .
C C2 0.4708(4) -0.1063(5) 0.37399(10) 0.0409(8) Uani d . 1 . .
H H2 0.5171 -0.2075 0.3835 0.049 Uiso calc R 1 . .
C C3 0.4107(4) 0.0161(4) 0.39913(9) 0.0379(8) Uani d . 1 . .
C C4 0.3406(4) 0.1659(5) 0.38498(10) 0.0428(8) Uani d . 1 . .
C C5 0.3306(5) 0.1973(5) 0.34527(11) 0.0490(9) Uani d . 1 . .
C C6 0.3940(5) 0.0735(5) 0.32070(11) 0.0495(9) Uani d . 1 . .
H H6 0.3910 0.0921 0.2942 0.059 Uiso calc R 1 . .
C C7 0.5272(5) -0.2101(5) 0.30749(10) 0.0500(9) Uani d U 1 . .
C C8 0.2547(7) 0.3601(5) 0.32931(12) 0.0714(12) Uani d . 1 . .
H H8A 0.1351 0.3657 0.3358 0.107 Uiso calc R 1 . .
H H8B 0.2674 0.3615 0.3018 0.107 Uiso calc R 1 . .
H H8C 0.3133 0.4566 0.3402 0.107 Uiso calc R 1 . .
C C9 0.1792(6) 0.0519(6) 0.49724(11) 0.0665(12) Uani d . 1 . .
H H9A 0.0653 0.0908 0.4915 0.100 Uiso calc R 1 . .
H H9B 0.2535 0.1485 0.5007 0.100 Uiso calc R 1 . .
H H9C 0.1774 -0.0148 0.5205 0.100 Uiso calc R 1 . .
C C10 0.1537(5) -0.2158(5) 0.45884(11) 0.0529(10) Uani d . 1 . .
H H10A 0.1564 -0.2827 0.4824 0.063 Uiso calc R 1 . .
H H10B 0.2153 -0.2791 0.4392 0.063 Uiso calc R 1 . .
C C11 -0.0297(5) -0.1940(6) 0.44630(12) 0.0606(11) Uani d . 1 . .
H H11A -0.0842 -0.3054 0.4459 0.073 Uiso calc R 1 . .
H H11B -0.0889 -0.1251 0.4654 0.073 Uiso calc R 1 . .
C C12 -0.0524(5) -0.1125(5) 0.40751(11) 0.0511(10) Uani d . 1 . .
C C13 -0.0043(5) -0.1982(6) 0.37419(13) 0.0625(11) Uani d . 1 . .
H H13 0.0431 -0.3069 0.3762 0.075 Uiso calc R 1 . .
C C14 -0.0251(5) -0.1263(6) 0.33830(12) 0.0579(11) Uani d . 1 . .
H H14 0.0064 -0.1866 0.3163 0.069 Uiso calc R 1 . .
C C15 -0.0922(5) 0.0336(6) 0.33519(10) 0.0527(10) Uani d . 1 . .
C C16 -0.1403(4) 0.1245(5) 0.36809(11) 0.0484(9) Uani d . 1 . .
C C17 -0.1194(4) 0.0509(5) 0.40371(10) 0.0481(9) Uani d . 1 . .
H H17 -0.1507 0.1116 0.4257 0.058 Uiso calc R 1 . .
C C18 -0.0805(8) 0.0331(7) 0.26626(12) 0.0896(16) Uani d . 1 . .
H H18A 0.0405 0.0099 0.2655 0.134 Uiso calc R 1 . .
H H18B -0.1111 0.1043 0.2448 0.134 Uiso calc R 1 . .
H H18C -0.1428 -0.0725 0.2648 0.134 Uiso calc R 1 . .
C C19 -0.2491(6) 0.3849(5) 0.39391(12) 0.0633(10) Uani d . 1 . .
H H19A -0.3342 0.3264 0.4089 0.095 Uiso calc R 1 . .
H H19B -0.2942 0.4926 0.3854 0.095 Uiso calc R 1 . .
H H19C -0.1489 0.4042 0.4094 0.095 Uiso calc R 1 . .
N N1 0.2420(5) -0.0523(4) 0.46561(7) 0.0491(7) Uani d . 1 . .
O O1 0.5144(5) -0.1988(5) 0.27278(7) 0.0826(10) Uani d . 1 . .
O O2 0.5954(4) -0.3405(4) 0.32450(7) 0.0634(7) Uani d U 1 . .
H H2A 0.6330 -0.4068 0.3082 0.095 Uiso calc R 1 . .
O O3 0.5148(4) 0.1079(4) 0.46804(8) 0.0690(8) Uani d . 1 . .
O O4 0.5175(4) -0.1965(4) 0.45044(7) 0.0609(8) Uani d . 1 . .
O O5 -0.2047(4) 0.2842(4) 0.36146(7) 0.0624(8) Uani d . 1 . .
O O6 -0.1214(4) 0.1172(4) 0.30090(7) 0.0683(8) Uani d . 1 . .
S S1 0.43421(12) -0.03348(13) 0.44937(2) 0.0467(2) Uani d . 1 . .
Br Br1 0.25758(6) 0.33631(5) 0.418916(12) 0.06382(16) Uani d . 1 . .
O O1W 0.7092(5) -0.5755(5) 0.28115(11) 0.0720(10) Uani d D 1 . .
H H2W 0.749(6) -0.644(5) 0.2931(13) 0.074(18) Uiso d D 1 . .
H H1W 0.641(6) -0.627(7) 0.2690(14) 0.09(2) Uiso d D 1 . .

loop_
_atom_site_aniso_label
_atom_site_aniso_U_11
_atom_site_aniso_U_22
_atom_site_aniso_U_33
_atom_site_aniso_U_12
_atom_site_aniso_U_13
_atom_site_aniso_U_23
C1 0.0415(18) 0.050(2) 0.0399(18) -0.0069(17) -0.0028(15) -0.0013(17)
C2 0.0412(17) 0.040(2) 0.0419(18) -0.0027(15) -0.0011(15) 0.0009(17)
C3 0.0372(16) 0.042(2) 0.0350(16) -0.0057(15) -0.0030(14) 0.0002(16)
C4 0.0365(16) 0.0367(19) 0.055(2) -0.0073(16) 0.0003(15) -0.0056(18)
C5 0.0495(19) 0.042(2) 0.056(2) -0.0081(17) -0.0055(17) 0.0097(19)
C6 0.057(2) 0.054(2) 0.0380(18) -0.0078(19) -0.0009(16) 0.0117(19)
C7 0.055(2) 0.057(2) 0.038(2) -0.0041(16) 0.0011(16) -0.0068(16)
C8 0.084(3) 0.059(3) 0.072(3) 0.001(3) -0.001(3) 0.021(2)
C9 0.089(3) 0.063(3) 0.048(2) 0.005(2) 0.016(2) -0.013(2)
C10 0.073(3) 0.043(2) 0.043(2) -0.0030(19) 0.0064(18) 0.0065(17)
C11 0.061(2) 0.064(3) 0.057(2) -0.008(2) 0.008(2) 0.011(2)
C12 0.0433(18) 0.058(3) 0.052(2) -0.0118(18) 0.0007(18) -0.0030(19)
C13 0.063(2) 0.056(3) 0.068(3) -0.003(2) 0.003(2) -0.011(2)
C14 0.063(2) 0.060(3) 0.050(2) 0.000(2) 0.0018(19) -0.015(2)
C15 0.051(2) 0.066(3) 0.0408(19) 0.000(2) -0.0015(16) -0.010(2)
C16 0.0401(18) 0.057(3) 0.048(2) 0.0007(17) -0.0030(16) -0.012(2)
C17 0.0434(19) 0.063(3) 0.0382(18) -0.0067(18) 0.0028(15) -0.0125(19)
C18 0.127(4) 0.097(4) 0.045(2) 0.009(4) 0.014(3) -0.014(3)
C19 0.066(2) 0.063(2) 0.062(2) 0.007(3) 0.001(2) -0.014(2)
N1 0.0617(17) 0.0490(16) 0.0367(14) -0.0005(19) 0.0051(16) -0.0077(13)
O1 0.117(3) 0.096(3) 0.0341(14) 0.021(2) -0.0022(16) -0.0001(15)
O2 0.085(2) 0.0635(18) 0.0413(13) 0.0139(16) -0.0039(13) -0.0106(13)
O3 0.0662(17) 0.086(2) 0.0551(15) -0.0162(16) -0.0150(13) -0.0185(16)
O4 0.0693(17) 0.073(2) 0.0410(13) 0.0241(15) -0.0093(13) 0.0071(15)
O5 0.077(2) 0.0691(18) 0.0412(14) 0.0187(15) 0.0002(13) -0.0074(13)
O6 0.087(2) 0.078(2) 0.0400(14) 0.0153(17) -0.0033(14) -0.0105(15)
S1 0.0499(5) 0.0569(6) 0.0334(4) 0.0032(5) -0.0070(4) -0.0053(4)
Br1 0.0684(3) 0.0479(2) 0.0752(3) 0.0062(2) 0.0019(3) -0.01215(19)
O1W 0.089(3) 0.072(2) 0.0551(19) 0.017(2) -0.0025(18) -0.0076(19)

loop_
_atom_type_symbol
_atom_type_description
_atom_type_scat_dispersion_real
_atom_type_scat_dispersion_imag
_atom_type_scat_source
C C 0.0033 0.0016 'International Tables Vol C Tables 4.2.6.8 and 6.1.1.4'
H H 0.0000 0.0000 'International Tables Vol C Tables 4.2.6.8 and 6.1.1.4'
N N 0.0061 0.0033 'International Tables Vol C Tables 4.2.6.8 and 6.1.1.4'
O O 0.0106 0.0060 'International Tables Vol C Tables 4.2.6.8 and 6.1.1.4'
S S 0.1246 0.1234 'International Tables Vol C Tables 4.2.6.8 and 6.1.1.4'
Br Br -0.2901 2.4595 'International Tables Vol C Tables 4.2.6.8 and 6.1.1.4'

loop_
_geom_angle_atom_site_label_1
_geom_angle_atom_site_label_2
_geom_angle_atom_site_label_3
_geom_angle_site_symmetry_1
_geom_angle_site_symmetry_3
_geom_angle
_geom_angle_publ_flag
C2 C1 C6 . . 120.0(3) ?
C2 C1 C7 . . 120.1(3) ?
C6 C1 C7 . . 119.9(3) ?
C3 C2 C1 . . 119.9(3) ?
C3 C2 H2 . . 120.1 ?
C1 C2 H2 . . 120.1 ?
C2 C3 C4 . . 120.0(3) ?
C2 C3 S1 . . 115.4(3) ?
C4 C3 S1 . . 124.6(3) ?
C3 C4 C5 . . 121.3(3) ?
C3 C4 Br1 . . 120.8(3) ?
C5 C4 Br1 . . 117.9(3) ?
C6 C5 C4 . . 117.6(3) ?
C6 C5 C8 . . 120.4(4) ?
C4 C5 C8 . . 122.0(4) ?
C5 C6 C1 . . 121.3(3) ?
C5 C6 H6 . . 119.3 ?
C1 C6 H6 . . 119.3 ?
O1 C7 O2 . . 123.0(4) ?
O1 C7 C1 . . 123.6(4) ?
O2 C7 C1 . . 113.4(3) ?
C5 C8 H8A . . 109.5 ?
C5 C8 H8B . . 109.5 ?
H8A C8 H8B . . 109.5 ?
C5 C8 H8C . . 109.5 ?
H8A C8 H8C . . 109.5 ?
H8B C8 H8C . . 109.5 ?
N1 C9 H9A . . 109.5 ?
N1 C9 H9B . . 109.5 ?
H9A C9 H9B . . 109.5 ?
N1 C9 H9C . . 109.5 ?
H9A C9 H9C . . 109.5 ?
H9B C9 H9C . . 109.5 ?
N1 C10 C11 . . 113.0(3) ?
N1 C10 H10A . . 109.0 ?
C11 C10 H10A . . 109.0 ?
N1 C10 H10B . . 109.0 ?
C11 C10 H10B . . 109.0 ?
H10A C10 H10B . . 107.8 ?
C12 C11 C10 . . 114.8(3) ?
C12 C11 H11A . . 108.6 ?
C10 C11 H11A . . 108.6 ?
C12 C11 H11B . . 108.6 ?
C10 C11 H11B . . 108.6 ?
H11A C11 H11B . . 107.5 ?
C13 C12 C17 . . 117.9(4) ?
C13 C12 C11 . . 120.6(4) ?
C17 C12 C11 . . 121.5(4) ?
C14 C13 C12 . . 121.5(4) ?
C14 C13 H13 . . 119.2 ?
C12 C13 H13 . . 119.2 ?
C15 C14 C13 . . 119.6(4) ?
C15 C14 H14 . . 120.2 ?
C13 C14 H14 . . 120.2 ?
C14 C15 O6 . . 124.7(4) ?
C14 C15 C16 . . 120.5(4) ?
O6 C15 C16 . . 114.8(4) ?
O5 C16 C17 . . 125.4(3) ?
O5 C16 C15 . . 115.3(3) ?
C17 C16 C15 . . 119.3(4) ?
C16 C17 C12 . . 121.1(4) ?
C16 C17 H17 . . 119.4 ?
C12 C17 H17 . . 119.4 ?
O6 C18 H18A . . 109.5 ?
O6 C18 H18B . . 109.5 ?
H18A C18 H18B . . 109.5 ?
O6 C18 H18C . . 109.5 ?
H18A C18 H18C . . 109.5 ?
H18B C18 H18C . . 109.5 ?
O5 C19 H19A . . 109.5 ?
O5 C19 H19B . . 109.5 ?
H19A C19 H19B . . 109.5 ?
O5 C19 H19C . . 109.5 ?
H19A C19 H19C . . 109.5 ?
H19B C19 H19C . . 109.5 ?
C9 N1 C10 . . 116.8(3) ?
C9 N1 S1 . . 121.8(3) ?
C10 N1 S1 . . 117.3(2) ?
C7 O2 H2A . . 109.5 ?
C16 O5 C19 . . 117.7(3) ?
C15 O6 C18 . . 118.5(4) ?
O3 S1 O4 . . 118.65(17) ?
O3 S1 N1 . . 108.82(16) ?
O4 S1 N1 . . 109.40(17) ?
O3 S1 C3 . . 108.50(17) ?
O4 S1 C3 . . 105.31(16) ?
N1 S1 C3 . . 105.34(15) ?
H2W O1W H1W . . 102(6) ?

loop_
_geom_bond_atom_site_label_1
_geom_bond_atom_site_label_2
_geom_bond_site_symmetry_2
_geom_bond_distance
_geom_bond_publ_flag
C1 C2 . 1.377(5) ?
C1 C6 . 1.392(6) ?
C1 C7 . 1.487(5) ?
C2 C3 . 1.377(5) ?
C2 H2 . 0.93 ?
C3 C4 . 1.383(5) ?
C3 S1 . 1.793(3) ?
C4 C5 . 1.400(5) ?
C4 Br1 . 1.893(4) ?
C5 C6 . 1.381(6) ?
C5 C8 . 1.510(5) ?
C6 H6 . 0.93 ?
C7 O1 . 1.210(4) ?
C7 O2 . 1.293(5) ?
C8 H8A . 0.96 ?
C8 H8B . 0.96 ?
C8 H8C . 0.96 ?
C9 N1 . 1.451(5) ?
C9 H9A . 0.96 ?
C9 H9B . 0.96 ?
C9 H9C . 0.96 ?
C10 N1 . 1.472(5) ?
C10 C11 . 1.504(6) ?
C10 H10A . 0.97 ?
C10 H10B . 0.97 ?
C11 C12 . 1.498(6) ?
C11 H11A . 0.97 ?
C11 H11B . 0.97 ?
C12 C13 . 1.387(6) ?
C12 C17 . 1.388(6) ?
C13 C14 . 1.375(6) ?
C13 H13 . 0.93 ?
C14 C15 . 1.361(6) ?
C14 H14 . 0.93 ?
C15 O6 . 1.375(5) ?
C15 C16 . 1.395(5) ?
C16 O5 . 1.366(5) ?
C16 C17 . 1.372(5) ?
C17 H17 . 0.93 ?
C18 O6 . 1.406(5) ?
C18 H18A . 0.96 ?
C18 H18B . 0.96 ?
C18 H18C . 0.96 ?
C19 O5 . 1.417(5) ?
C19 H19A . 0.96 ?
C19 H19B . 0.96 ?
C19 H19C . 0.96 ?
N1 S1 . 1.607(4) ?
O2 H2A . 0.82 ?
O3 S1 . 1.428(3) ?
O4 S1 . 1.432(3) ?
O1W H2W . 0.75(3) ?
O1W H1W . 0.79(3) ?

loop_
_geom_hbond_atom_site_label_D
_geom_hbond_atom_site_label_H
_geom_hbond_atom_site_label_A
_geom_hbond_site_symmetry_A
_geom_hbond_distance_DH
_geom_hbond_distance_HA
_geom_hbond_distance_DA
_geom_hbond_angle_DHA
_geom_hbond_publ_flag
O2 H2A O1W . 0.82 1.73 2.535(4) 169 y
O1W H1W O1 4_645 0.79(3) 1.97(4) 2.732(5) 162(6) y
O1W H2W O5 1_645 0.75(3) 2.46(4) 3.066(5) 139(5) y
O1W H2W O6 1_645 0.75(3) 2.14(4) 2.828(5) 154(5) y

loop_
_geom_torsion_atom_site_label_1
_geom_torsion_atom_site_label_2
_geom_torsion_atom_site_label_3
_geom_torsion_atom_site_label_4
_geom_torsion_site_symmetry_1
_geom_torsion_site_symmetry_2
_geom_torsion_site_symmetry_3
_geom_torsion_site_symmetry_4
_geom_torsion
_geom_torsion_publ_flag
C6 C1 C2 C3 . . . . 0.5(5) ?
C7 C1 C2 C3 . . . . 179.9(3) ?
C1 C2 C3 C4 . . . . 0.5(5) ?
C1 C2 C3 S1 . . . . -178.5(3) ?
C2 C3 C4 C5 . . . . -0.6(5) ?
S1 C3 C4 C5 . . . . 178.3(3) ?
C2 C3 C4 Br1 . . . . -179.8(2) ?
S1 C3 C4 Br1 . . . . -0.9(4) ?
C3 C4 C5 C6 . . . . -0.2(5) ?
Br1 C4 C5 C6 . . . . 179.0(3) ?
C3 C4 C5 C8 . . . . -179.9(4) ?
Br1 C4 C5 C8 . . . . -0.7(5) ?
C4 C5 C6 C1 . . . . 1.2(5) ?
C8 C5 C6 C1 . . . . -179.1(4) ?
C2 C1 C6 C5 . . . . -1.4(5) ?
C7 C1 C6 C5 . . . . 179.2(3) ?
C2 C1 C7 O1 . . . . 175.4(4) ?
C6 C1 C7 O1 . . . . -5.1(6) ?
C2 C1 C7 O2 . . . . -3.0(5) ?
C6 C1 C7 O2 . . . . 176.4(3) ?
N1 C10 C11 C12 . . . . 66.2(5) ?
C10 C11 C12 C13 . . . . 68.6(5) ?
C10 C11 C12 C17 . . . . -110.5(4) ?
C17 C12 C13 C14 . . . . -1.4(6) ?
C11 C12 C13 C14 . . . . 179.5(4) ?
C12 C13 C14 C15 . . . . 1.0(6) ?
C13 C14 C15 O6 . . . . -178.9(4) ?
C13 C14 C15 C16 . . . . -0.3(6) ?
C14 C15 C16 O5 . . . . 179.5(4) ?
O6 C15 C16 O5 . . . . -1.7(5) ?
C14 C15 C16 C17 . . . . 0.0(6) ?
O6 C15 C16 C17 . . . . 178.8(3) ?
O5 C16 C17 C12 . . . . -179.9(3) ?
C15 C16 C17 C12 . . . . -0.5(5) ?
C13 C12 C17 C16 . . . . 1.1(5) ?
C11 C12 C17 C16 . . . . -179.8(3) ?
C11 C10 N1 C9 . . . . 65.3(4) ?
C11 C10 N1 S1 . . . . -136.7(3) ?
C17 C16 O5 C19 . . . . 2.0(5) ?
C15 C16 O5 C19 . . . . -177.4(3) ?
C14 C15 O6 C18 . . . . 0.3(6) ?
C16 C15 O6 C18 . . . . -178.5(4) ?
C9 N1 S1 O3 . . . . -6.1(4) ?
C10 N1 S1 O3 . . . . -163.0(3) ?
C9 N1 S1 O4 . . . . 124.9(3) ?
C10 N1 S1 O4 . . . . -31.9(3) ?
C9 N1 S1 C3 . . . . -122.3(3) ?
C10 N1 S1 C3 . . . . 80.9(3) ?
C2 C3 S1 O3 . . . . 129.1(3) ?
C4 C3 S1 O3 . . . . -49.9(3) ?
C2 C3 S1 O4 . . . . 1.1(3) ?
C4 C3 S1 O4 . . . . -177.9(3) ?
C2 C3 S1 N1 . . . . -114.5(3) ?
C4 C3 S1 N1 . . . . 66.5(3) ?

loop_
_cod_related_entry_id
_cod_related_entry_database
_cod_related_entry_code
1 ChemSpider 30655805
